data_2102938
loop_
_publ_author_name
'Billing, David G.'
'Lemmerer, Andreas'

_publ_section_title
;
 Synthesis, characterization and phase transitions in the
 inorganic--organic layered perovskite-type hybrids
 [(C~<i>n~</i>H~2<i>n~+1</i>NH~3~)~2~PbI~4~], <i>n</i> = 4, 5 and 6
;
_journal_issue 5
_journal_name_full 'Acta Crystallographica Section B'
_journal_page_first 735
_journal_page_last 747
_journal_paper_doi 10.1107/S0108768107031758
_journal_volume 63
_journal_year 2007
_chemical_formula_moiety '2(C4 H12 N), I4 Pb'
_chemical_formula_sum 'C8 H24 I4 N2 Pb'
_chemical_formula_weight 863.08
_chemical_name_systematic
;
   bis(butylammonium)tetraiodoplumbate(II)
;
_space_group_IT_number 61
_symmetry_cell_setting orthorhombic
_symmetry_space_group_name_Hall '-P 2ac 2ab'
_symmetry_space_group_name_H-M 'P b c a'
_atom_sites_solution_hydrogens geom
_atom_sites_solution_primary direct
_atom_sites_solution_secondary difmap
_audit_conform_dict_name cif_core.dic
_audit_conform_dict_version 2.3
_audit_creation_method 'WinGX routine CIF_UPDATE'
_cell_angle_alpha 90
_cell_angle_beta 90
_cell_angle_gamma 90
_cell_formula_units_Z 4
_cell_length_a 8.87640(10)
_cell_length_b 8.69250(10)
_cell_length_c 27.6014(5)
_cell_measurement_reflns_used 4303
_cell_measurement_temperature 293(2)
_cell_measurement_theta_max 27.98
_cell_measurement_theta_min 2.73
_cell_volume 2129.67(5)
_computing_cell_refinement 'SAINT-Plus (Bruker, 2004)'
_computing_data_collection 'APEX2 (Bruker, 2005)'
_computing_data_reduction 'SAINT-Plus and XPREP (Bruker 2004)'
_computing_molecular_graphics
;
Ortep-3 for Windows (Farrugia, 1997) and DIAMOND (Brandenburg, 1999)
;
_computing_publication_material
;
WinGX publication routines (Farrugia, 1999) and PLATON (Spek, 2003)
;
_computing_structure_refinement 'SHELXL-97 (Sheldrick, 1997b)'
_computing_structure_solution 'SHELXS-97 (Sheldrick, 1997a)'
_diffrn_ambient_temperature 293(2)
_diffrn_measured_fraction_theta_full 0.999
_diffrn_measured_fraction_theta_max 0.999
_diffrn_measurement_device_type 'Bruker APEX II CCD area detector'
_diffrn_measurement_method '\w scans'
_diffrn_radiation_monochromator graphite
_diffrn_radiation_source 'fine-focus sealed tube'
_diffrn_radiation_type MoK\a
_diffrn_radiation_wavelength 0.71073
_diffrn_reflns_av_R_equivalents 0.0793
_diffrn_reflns_limit_h_max 10
_diffrn_reflns_limit_h_min -10
_diffrn_reflns_limit_k_max 10
_diffrn_reflns_limit_k_min -10
_diffrn_reflns_limit_l_max 32
_diffrn_reflns_limit_l_min -33
_diffrn_reflns_number 15579
_diffrn_reflns_theta_full 25.5
_diffrn_reflns_theta_max 25.5
_diffrn_reflns_theta_min 2.73
_diffrn_standards_number 0
_exptl_absorpt_coefficient_mu 13.705
_exptl_absorpt_correction_T_max 0.3594
_exptl_absorpt_correction_T_min 0.1599
_exptl_absorpt_correction_type integration
_exptl_absorpt_process_details 'Bruker XPREP (Bruker, 2004)'
_exptl_crystal_colour orange
_exptl_crystal_density_diffrn 2.692
_exptl_crystal_density_meas 0
_exptl_crystal_density_method 'not measured'
_exptl_crystal_description cube
_exptl_crystal_F_000 1520
_exptl_crystal_size_max 0.15
_exptl_crystal_size_mid 0.14
_exptl_crystal_size_min 0.08
_refine_diff_density_max 0.821
_refine_diff_density_min -1.153
_refine_ls_extinction_coef 0.00341(14)
_refine_ls_extinction_expression Fc^*^=kFc[1+0.001xFc^2^\l^3^/sin(2\q)]^-1/4^
_refine_ls_extinction_method SHELXL
_refine_ls_goodness_of_fit_ref 1.089
_refine_ls_hydrogen_treatment constr
_refine_ls_matrix_type full
_refine_ls_number_parameters 71
_refine_ls_number_reflns 1981
_refine_ls_number_restraints 36
_refine_ls_restrained_S_all 1.107
_refine_ls_R_factor_all 0.0534
_refine_ls_R_factor_gt 0.0372
_refine_ls_shift/su_max 0.001
_refine_ls_shift/su_mean 0
_refine_ls_structure_factor_coef Fsqd
_refine_ls_weighting_details 'calc w=1/[\s^2^(Fo^2^)+(0.0196P)^2^+10.8314P] where P=(Fo^2^+2Fc^2^)/3'
_refine_ls_weighting_scheme calc
_refine_ls_wR_factor_gt 0.073
_refine_ls_wR_factor_ref 0.0762
_reflns_number_gt 1541
_reflns_number_total 1981
_reflns_threshold_expression >2sigma(I)
_cod_data_source_file bs5044.cif
_cod_data_source_block 1b
_cod_depositor_comments
;
The following automatic conversions were performed:
'_symmetry_cell_setting' value 'Orthorhombic' changed to 'orthorhombic'
according to '/home/saulius/struct/CIF-dictionaries/cif_core.dic'
dictionary named 'cif_core.dic' version 2.4.1 from 2010-06-29.

Automatic conversion script
Id: cif_fix_enum 1527 2010-12-29 10:47:43Z saulius 

The following automatic conversions were performed:

'_symmetry_cell_setting' value 'Orthorhombic' changed to
'orthorhombic' according to
/home/saulius/struct/CIF-dictionaries/cif_core.dic dictionary named
'cif_core.dic' version 2.4.1 from 2010-06-29.

Automatic conversion script
Id: cif_fix_values 1715 2011-07-08 13:25:40Z adriana 
;
_cod_original_sg_symbol_H-M Pbca
_cod_database_code 2102938

loop_
_symmetry_equiv_pos_as_xyz
'x, y, z'
'-x+1/2, -y, z+1/2'
'-x, y+1/2, -z+1/2'
'x+1/2, -y+1/2, -z'
'-x, -y, -z'
'x-1/2, y, -z-1/2'
'x, -y-1/2, z-1/2'
'-x-1/2, y-1/2, z'

loop_
_atom_site_type_symbol
_atom_site_label
_atom_site_fract_x
_atom_site_fract_y
_atom_site_fract_z
_atom_site_U_iso_or_equiv
_atom_site_adp_type
_atom_site_calc_flag
_atom_site_refinement_flags
_atom_site_occupancy
C C1 0.9692(19) 0.4748(18) 0.8819(5) 0.150(5) Uani d DU 1
H H1D 0.8679 0.5025 0.8918 0.18 Uiso calc R 1
H H1E 0.9871 0.3691 0.8916 0.18 Uiso calc R 1
C C2 0.9822(18) 0.4879(19) 0.8282(5) 0.176(6) Uani d DU 1
H H2A 1.0827 0.4579 0.818 0.212 Uiso calc R 1
H H2B 0.9659 0.5938 0.8184 0.212 Uiso calc R 1
C C3 0.866(2) 0.384(2) 0.8039(6) 0.210(7) Uani d DU 1
H H3A 0.8749 0.2808 0.8167 0.252 Uiso calc R 1
H H3B 0.7655 0.4215 0.8114 0.252 Uiso calc R 1
C C4 0.886(3) 0.380(3) 0.7509(6) 0.283(11) Uani d DU 1
H H4A 0.8104 0.3143 0.7368 0.424 Uiso calc R 1
H H4B 0.9839 0.341 0.7433 0.424 Uiso calc R 1
H H4C 0.8751 0.4821 0.738 0.424 Uiso calc R 1
N N1 1.0761(10) 0.5741(11) 0.9059(4) 0.094(3) Uani d U 1
H H1A 1.0594 0.5726 0.9377 0.141 Uiso calc R 1
H H1B 1.0657 0.6697 0.8949 0.141 Uiso calc R 1
H H1C 1.1692 0.5412 0.8999 0.141 Uiso calc R 1
I I1 1.03349(8) 0.98557(8) 0.88455(3) 0.0782(3) Uani d . 1
I I2 0.69648(7) 1.19465(7) 0.99571(3) 0.0711(3) Uani d . 1
Pb Pb1 1 1 1 0.04801(18) Uani d S 1

loop_
_atom_site_aniso_label
_atom_site_aniso_U_11
_atom_site_aniso_U_22
_atom_site_aniso_U_33
_atom_site_aniso_U_12
_atom_site_aniso_U_13
_atom_site_aniso_U_23
C1 0.139(11) 0.157(13) 0.155(9) -0.035(9) -0.010(10) -0.033(10)
C2 0.174(13) 0.206(14) 0.149(8) -0.008(11) -0.032(10) -0.044(11)
C3 0.199(15) 0.258(17) 0.172(11) -0.028(13) -0.041(12) -0.062(13)
C4 0.29(3) 0.39(3) 0.166(12) -0.04(3) -0.051(17) -0.08(2)
N1 0.074(6) 0.095(7) 0.113(7) 0.010(5) -0.005(5) -0.004(5)
I1 0.0784(5) 0.0804(5) 0.0756(5) 0.0008(4) -0.0086(3) 0.0035(4)
I2 0.0482(3) 0.0474(3) 0.1176(6) 0.0195(3) -0.0124(3) -0.0075(4)
Pb1 0.0338(2) 0.0347(2) 0.0755(3) 0.00014(16) -0.00003(19) 0.0008(2)

loop_
_atom_type_symbol
_atom_type_description
_atom_type_scat_dispersion_real
_atom_type_scat_dispersion_imag
_atom_type_scat_source
C C 0.0033 0.0016 'International Tables Vol C Tables 4.2.6.8 and 6.1.1.4'
H H 0 0 'International Tables Vol C Tables 4.2.6.8 and 6.1.1.4'
N N 0.0061 0.0033 'International Tables Vol C Tables 4.2.6.8 and 6.1.1.4'
I I -0.4742 1.8119 'International Tables Vol C Tables 4.2.6.8 and 6.1.1.4'
Pb Pb -3.3944 10.1111 'International Tables Vol C Tables 4.2.6.8 and 6.1.1.4'

loop_
_exptl_crystal_face_index_h
_exptl_crystal_face_index_k
_exptl_crystal_face_index_l
_exptl_crystal_face_perp_dist
0 0 1 0.04
0 0 -1 0.04
1 0 0 0.07
-1 0 0 0.07
0 -1 0 0.075
0 1 0 0.075

loop_
_geom_angle_atom_site_label_1
_geom_angle_atom_site_label_2
_geom_angle_atom_site_label_3
_geom_angle_site_symmetry_1
_geom_angle_site_symmetry_3
_geom_angle
N1 C1 C2 . . 111.1(12)
N1 C1 H1D . . 109.4
C2 C1 H1D . . 109.4
N1 C1 H1E . . 109.4
C2 C1 H1E . . 109.4
H1D C1 H1E . . 108
C1 C2 C3 . . 109.8(11)
C1 C2 H2A . . 109.7
C3 C2 H2A . . 109.7
C1 C2 H2B . . 109.7
C3 C2 H2B . . 109.7
H2A C2 H2B . . 108.2
C4 C3 C2 . . 111.7(12)
C4 C3 H3A . . 109.3
C2 C3 H3A . . 109.3
C4 C3 H3B . . 109.3
C2 C3 H3B . . 109.3
H3A C3 H3B . . 107.9
C3 C4 H4A . . 109.5
C3 C4 H4B . . 109.5
H4A C4 H4B . . 109.5
C3 C4 H4C . . 109.5
H4A C4 H4C . . 109.5
H4B C4 H4C . . 109.5
C1 N1 H1A . . 109.5
C1 N1 H1B . . 109.5
H1A N1 H1B . . 109.5
C1 N1 H1C . . 109.5
H1A N1 H1C . . 109.5
H1B N1 H1C . . 109.5
Pb1 I2 Pb1 4_477 . 155.08(2)
I2 Pb1 I2 4_577 8_755 180
I2 Pb1 I2 4_577 . 91.256(4)
I2 Pb1 I2 8_755 . 88.744(4)
I2 Pb1 I2 4_577 5_777 88.744(4)
I2 Pb1 I2 8_755 5_777 91.256(4)
I2 Pb1 I2 . 5_777 180
I2 Pb1 I1 4_577 . 91.077(18)
I2 Pb1 I1 8_755 . 88.922(18)
I2 Pb1 I1 . . 93.576(19)
I2 Pb1 I1 5_777 . 86.424(19)
I2 Pb1 I1 4_577 5_777 88.923(18)
I2 Pb1 I1 8_755 5_777 91.078(18)
I2 Pb1 I1 . 5_777 86.424(19)
I2 Pb1 I1 5_777 5_777 93.576(19)
I1 Pb1 I1 . 5_777 180

loop_
_geom_bond_atom_site_label_1
_geom_bond_atom_site_label_2
_geom_bond_site_symmetry_2
_geom_bond_distance
C1 N1 . 1.443(16)
C1 C2 . 1.493(9)
C1 H1D . 0.97
C1 H1E . 0.97
C2 C3 . 1.526(9)
C2 H2A . 0.97
C2 H2B . 0.97
C3 C4 . 1.475(10)
C3 H3A . 0.97
C3 H3B . 0.97
C4 H4A . 0.96
C4 H4B . 0.96
C4 H4C . 0.96
N1 H1A . 0.89
N1 H1B . 0.89
N1 H1C . 0.89
I1 Pb1 . 3.2029(7)
I2 Pb1 4_477 3.1781(5)
I2 Pb1 . 3.1836(5)
Pb1 I2 4_577 3.1781(5)
Pb1 I2 8_755 3.1781(5)
Pb1 I2 5_777 3.1836(5)
Pb1 I1 5_777 3.2029(7)

loop_
_geom_hbond_atom_site_label_D
_geom_hbond_atom_site_label_H
_geom_hbond_atom_site_label_A
_geom_hbond_site_symmetry_A
_geom_hbond_distance_DH
_geom_hbond_distance_HA
_geom_hbond_distance_DA
_geom_hbond_angle_DHA
N1 H1A I2 8_755 0.89 2.97 3.619(9) 131
N1 H1B I1 . 0.89 2.77 3.645(9) 166
N1 H1C I1 8_855 0.89 2.72 3.598(9) 171

loop_
_geom_torsion_atom_site_label_1
_geom_torsion_atom_site_label_2
_geom_torsion_atom_site_label_3
_geom_torsion_atom_site_label_4
_geom_torsion_site_symmetry_1
_geom_torsion_site_symmetry_4
_geom_torsion
N1 C1 C2 C3 . . -178.9(15)
C1 C2 C3 C4 . . -173.6(19)
Pb1 I2 Pb1 I2 4_477 4_577 -7.61(5)
Pb1 I2 Pb1 I2 4_477 8_755 172.39(5)
Pb1 I2 Pb1 I1 4_477 . -98.77(6)
Pb1 I2 Pb1 I1 4_477 5_777 81.23(6)
